data_4324411
loop_
_publ_author_name
'Daniela I. Bezuidenhout'
'Simon Lotz'
'Maril\'e Landman'
'David C. Liles'

_publ_section_title
;
 Synthesis, Characterization, and Structural Studies of Multimetallic
 Ferrocenyl Carbene Complexes of Group VII Transition Metals
;
_journal_name_full 'Inorganic Chemistry'
_journal_page_first 1521
_journal_page_last 1533
_journal_paper_doi 10.1021/ic101784w
_journal_volume 50
_journal_year 2011
_chemical_formula_moiety 'C34 H18 Fe O20 Re4'
_chemical_formula_sum 'C34 H18 Fe O20 Re4'
_chemical_formula_weight 1547.13
_chemical_name_systematic
; 
 \m^2^-(1,1'-(bis(ethoxymethylidenyl)ferrocene)bis(nonacarbonyl-dirhenium)  
;
_space_group_IT_number 2
_symmetry_cell_setting triclinic
_symmetry_space_group_name_Hall '-P 1'
_symmetry_space_group_name_H-M 'P -1'
_atom_sites_solution_hydrogens geom
_atom_sites_solution_primary direct
_atom_sites_solution_secondary difmap
_audit_creation_method SHELXL-97
_cell_angle_alpha 98.175(1)
_cell_angle_beta 91.337(1)
_cell_angle_gamma 90.100(1)
_cell_formula_units_Z 4
_cell_length_a 15.5600(14)
_cell_length_b 16.0269(14)
_cell_length_c 16.5632(14)
_cell_measurement_reflns_used 6533
_cell_measurement_temperature 293(2)
_cell_measurement_theta_max 24.858
_cell_measurement_theta_min 2.485
_cell_volume 4087.4(6)
_computing_cell_refinement 'SAINT (Bruker, 2001)'
_computing_data_collection 'SMART (Bruker, 2001)'
_computing_data_reduction SAINT
_computing_molecular_graphics ' ORTEP-3 for Windows (Farrugia, 1997), POV-Ray (Cason, 2004)'
_computing_publication_material SHELXL-97
_computing_structure_refinement 'SHELXTL and SHELXL-97 (Sheldrick, 1997)'
_computing_structure_solution 'SHELXTL (Bruker, 2001)'
_diffrn_ambient_temperature 293(2)
_diffrn_detector 'SMART 1000 CCD'
_diffrn_detector_area_resol_mean 8.3
_diffrn_measured_fraction_theta_full 0.977
_diffrn_measured_fraction_theta_max 0.872
_diffrn_measurement_method '\f and \w scans'
_diffrn_radiation_monochromator graphite
_diffrn_radiation_source 'fine-focus sealed tube'
_diffrn_radiation_type MoK\a
_diffrn_radiation_wavelength 0.71073
_diffrn_reflns_av_R_equivalents 0.0532
_diffrn_reflns_av_sigmaI/netI 0.0995
_diffrn_reflns_limit_h_max 19
_diffrn_reflns_limit_h_min -19
_diffrn_reflns_limit_k_max 20
_diffrn_reflns_limit_k_min -19
_diffrn_reflns_limit_l_max 6
_diffrn_reflns_limit_l_min -20
_diffrn_reflns_number 22399
_diffrn_reflns_theta_full 25.00
_diffrn_reflns_theta_max 26.52
_diffrn_reflns_theta_min 2.34
_exptl_absorpt_coefficient_mu 12.227
_exptl_absorpt_correction_T_max 0.885
_exptl_absorpt_correction_T_min 0.348
_exptl_absorpt_correction_type multi-scan
_exptl_absorpt_process_details 'SADABS (Bruker, 2001)'
_exptl_crystal_colour dark-red
_exptl_crystal_density_diffrn 2.514
_exptl_crystal_description blade
_exptl_crystal_F_000 2832
_exptl_crystal_size_max 0.34
_exptl_crystal_size_mid 0.08
_exptl_crystal_size_min 0.01
_refine_diff_density_max 2.547
_refine_diff_density_min -2.452
_refine_diff_density_rms 0.291
_refine_ls_extinction_coef 0.00078(6)
_refine_ls_extinction_expression Fc^*^=kFc[1+0.001xFc^2^\l^3^/sin(2\q)]^-1/4^
_refine_ls_extinction_method SHELXL
_refine_ls_goodness_of_fit_ref 0.997
_refine_ls_hydrogen_treatment constr
_refine_ls_matrix_type full
_refine_ls_number_parameters 1064
_refine_ls_number_reflns 14796
_refine_ls_number_restraints 0
_refine_ls_restrained_S_all 0.997
_refine_ls_R_factor_all 0.0995
_refine_ls_R_factor_gt 0.0545
_refine_ls_shift/su_max 0.001
_refine_ls_shift/su_mean 0.000
_refine_ls_structure_factor_coef Fsqd
_refine_ls_weighting_details 'calc w=1/[\s^2^(Fo^2^)+(0.0725P)^2^+0.0000P] where P=(Fo^2^+2Fc^2^)/3'
_refine_ls_weighting_scheme calc
_refine_ls_wR_factor_gt 0.1265
_refine_ls_wR_factor_ref 0.1568
_reflns_number_gt 9401
_reflns_number_total 14796
_reflns_threshold_expression >2\s(I)
_cod_data_source_file ic101784w_si_001_2.cif
_cod_data_source_block Complex_3b
_cod_database_code 4324411

loop_
_symmetry_equiv_pos_as_xyz
'x, y, z'
'-x, -y, -z'

loop_
_atom_site_label
_atom_site_type_symbol
_atom_site_fract_x
_atom_site_fract_y
_atom_site_fract_z
_atom_site_U_iso_or_equiv
_atom_site_adp_type
_atom_site_occupancy
_atom_site_symmetry_multiplicity
_atom_site_calc_flag
_atom_site_refinement_flags
Re1 Re 0.56197(4) 0.29946(4) 0.40481(3) 0.04611(18) Uani 1 1 d .
Re2 Re 0.72118(4) 0.18530(4) 0.37046(3) 0.04742(18) Uani 1 1 d .
C1 C 0.4676(13) 0.3721(12) 0.4400(11) 0.070(5) Uani 1 1 d .
O1 O 0.4098(10) 0.4123(9) 0.4637(8) 0.093(4) Uani 1 1 d .
C2 C 0.6485(12) 0.3893(11) 0.4397(10) 0.057(4) Uani 1 1 d .
O2 O 0.7027(10) 0.4406(8) 0.4534(9) 0.090(4) Uani 1 1 d .
C3 C 0.5642(16) 0.3297(14) 0.2910(11) 0.094(7) Uani 1 1 d .
O3 O 0.5631(10) 0.3485(10) 0.2283(8) 0.102(5) Uani 1 1 d .
C4 C 0.4828(11) 0.2065(11) 0.3606(10) 0.059(4) Uani 1 1 d .
O4 O 0.4381(8) 0.1533(9) 0.3333(8) 0.087(4) Uani 1 1 d .
C5 C 0.5673(16) 0.2640(13) 0.5136(12) 0.088(7) Uani 1 1 d .
O5 O 0.5631(10) 0.2408(9) 0.5763(8) 0.093(5) Uani 1 1 d .
C6 C 0.8134(13) 0.1115(11) 0.3340(10) 0.068(5) Uani 1 1 d .
O6 O 0.8688(9) 0.0672(9) 0.3128(9) 0.090(4) Uani 1 1 d .
C7 C 0.6954(14) 0.1287(12) 0.4667(10) 0.079(6) Uani 1 1 d .
O7 O 0.6927(10) 0.1038(8) 0.5287(7) 0.085(4) Uani 1 1 d .
C8 C 0.7945(13) 0.2572(11) 0.4483(13) 0.076(5) Uani 1 1 d .
O8 O 0.8412(12) 0.2990(10) 0.4920(10) 0.124(6) Uani 1 1 d .
C9 C 0.7493(12) 0.2719(11) 0.3014(10) 0.061(4) Uani 1 1 d .
O9 O 0.7680(9) 0.3266(8) 0.2670(8) 0.083(4) Uani 1 1 d .
C10 C 0.6384(10) 0.1129(9) 0.2848(9) 0.048(4) Uani 1 1 d .
O10 O 0.5883(7) 0.0460(7) 0.2944(6) 0.060(3) Uani 1 1 d .
Re3 Re 0.90184(5) -0.11253(4) -0.20043(4) 0.0545(2) Uani 1 1 d .
Re4 Re 0.74778(4) 0.00640(4) -0.17646(3) 0.04464(17) Uani 1 1 d .
C11 C 1.0006(13) -0.1855(12) -0.2158(10) 0.072(5) Uani 1 1 d .
O11 O 1.0600(10) -0.2306(10) -0.2269(9) 0.105(5) Uani 1 1 d .
C12 C 0.9317(11) -0.0605(11) -0.2976(10) 0.063(5) Uani 1 1 d .
O12 O 0.9426(9) -0.0333(9) -0.3566(7) 0.088(4) Uani 1 1 d .
C13 C 0.8251(15) -0.1937(13) -0.2691(13) 0.086(7) Uani 1 1 d .
O13 O 0.7820(12) -0.2418(11) -0.3090(11) 0.140(8) Uani 1 1 d .
C14 C 0.8610(13) -0.1560(13) -0.1013(12) 0.088(7) Uani 1 1 d .
O14 O 0.8426(13) -0.1853(10) -0.0469(9) 0.136(8) Uani 1 1 d .
C15 C 0.9668(12) -0.0210(13) -0.1308(12) 0.072(5) Uani 1 1 d .
O15 O 1.0046(9) 0.0287(11) -0.0892(10) 0.106(5) Uani 1 1 d .
C16 C 0.6491(12) 0.0767(11) -0.1624(10) 0.064(5) Uani 1 1 d .
O16 O 0.5889(9) 0.1191(9) -0.1508(8) 0.091(4) Uani 1 1 d .
C17 C 0.8204(12) 0.0910(11) -0.2154(9) 0.061(4) Uani 1 1 d .
O17 O 0.8638(9) 0.1371(8) -0.2474(8) 0.086(4) Uani 1 1 d .
C18 C 0.7274(11) -0.0262(11) -0.2952(10) 0.061(5) Uani 1 1 d .
O18 O 0.7132(10) -0.0420(9) -0.3640(7) 0.098(5) Uani 1 1 d .
C19 C 0.6877(11) -0.0988(11) -0.1627(9) 0.056(4) Uani 1 1 d .
O19 O 0.6547(9) -0.1627(8) -0.1628(7) 0.074(3) Uani 1 1 d .
C20 C 0.7791(9) 0.0359(9) -0.0511(8) 0.044(3) Uani 1 1 d .
O20 O 0.8292(7) 0.0973(7) -0.0138(6) 0.058(3) Uani 1 1 d .
Fe1 Fe 0.66616(15) 0.04620(14) 0.10055(12) 0.0482(5) Uani 1 1 d .
C21 C 0.6257(11) 0.1241(10) 0.1994(8) 0.053(4) Uani 1 1 d .
C22 C 0.6775(11) 0.1684(10) 0.1490(8) 0.054(4) Uani 1 1 d .
H22 H 0.7284 0.1969 0.1654 0.064 Uiso 1 1 calc R
C23 C 0.6383(15) 0.1617(12) 0.0691(10) 0.076(6) Uani 1 1 d .
H23 H 0.6590 0.1853 0.0251 0.092 Uiso 1 1 calc R
C24 C 0.5614(14) 0.1120(14) 0.0691(10) 0.084(7) Uani 1 1 d .
H24 H 0.5236 0.0983 0.0248 0.100 Uiso 1 1 calc R
C25 C 0.5523(11) 0.0875(12) 0.1468(10) 0.069(5) Uani 1 1 d .
H25 H 0.5083 0.0543 0.1624 0.082 Uiso 1 1 calc R
C26 C 0.7478(10) -0.0091(9) 0.0156(9) 0.050(4) Uani 1 1 d .
C27 C 0.6732(14) -0.0586(11) 0.0168(9) 0.070(5) Uani 1 1 d .
H27 H 0.6354 -0.0722 -0.0275 0.084 Uiso 1 1 calc R
C28 C 0.6631(17) -0.0856(12) 0.0959(11) 0.088(7) Uani 1 1 d .
H28 H 0.6201 -0.1197 0.1120 0.106 Uiso 1 1 calc R
C29 C 0.7331(15) -0.0486(12) 0.1423(11) 0.083(7) Uani 1 1 d .
H29 H 0.7433 -0.0539 0.1968 0.100 Uiso 1 1 calc R
C30 C 0.7862(12) -0.0025(11) 0.0974(10) 0.065(5) Uani 1 1 d .
H30 H 0.8361 0.0266 0.1161 0.078 Uiso 1 1 calc R
C31 C 0.5863(11) 0.0117(10) 0.3707(9) 0.060(4) Uani 1 1 d .
H31A H 0.5684 0.0542 0.4147 0.072 Uiso 1 1 calc R
H31B H 0.6425 -0.0090 0.3846 0.072 Uiso 1 1 calc R
C32 C 0.5219(15) -0.0594(13) 0.3558(13) 0.100(7) Uani 1 1 d .
H32A H 0.5176 -0.0856 0.4042 0.151 Uiso 1 1 calc R
H32B H 0.5403 -0.1002 0.3116 0.151 Uiso 1 1 calc R
H32C H 0.4668 -0.0376 0.3422 0.151 Uiso 1 1 calc R
C33 C 0.8596(12) 0.1687(11) -0.0494(10) 0.068(5) Uani 1 1 d .
H33A H 0.8129 0.1930 -0.0781 0.082 Uiso 1 1 calc R
H33B H 0.9046 0.1516 -0.0878 0.082 Uiso 1 1 calc R
C34 C 0.8933(16) 0.2306(12) 0.0186(13) 0.104(8) Uani 1 1 d .
H34A H 0.9148 0.2792 -0.0025 0.157 Uiso 1 1 calc R
H34B H 0.9389 0.2056 0.0468 0.157 Uiso 1 1 calc R
H34C H 0.8480 0.2473 0.0558 0.157 Uiso 1 1 calc R
Re41 Re 0.60377(4) 0.38158(4) -0.20141(4) 0.05301(19) Uani 1 1 d .
Re42 Re 0.75463(4) 0.50775(4) -0.18411(3) 0.04476(17) Uani 1 1 d .
C41 C 0.5093(13) 0.3049(12) -0.2156(11) 0.073(5) Uani 1 1 d .
O41 O 0.4499(9) 0.2589(9) -0.2228(9) 0.099(5) Uani 1 1 d .
C42 C 0.6488(10) 0.3424(11) -0.0992(11) 0.062(5) Uani 1 1 d .
O42 O 0.6747(10) 0.3187(9) -0.0424(9) 0.102(5) Uani 1 1 d .
C43 C 0.6804(13) 0.3001(11) -0.2672(12) 0.072(5) Uani 1 1 d .
O43 O 0.7253(12) 0.2551(11) -0.3038(11) 0.133(7) Uani 1 1 d .
C44 C 0.5723(11) 0.4308(12) -0.3019(10) 0.065(5) Uani 1 1 d .
O44 O 0.5588(9) 0.4571(9) -0.3609(8) 0.097(5) Uani 1 1 d .
C45 C 0.5346(14) 0.4660(14) -0.1366(11) 0.081(6) Uani 1 1 d .
O45 O 0.4910(10) 0.5129(10) -0.0959(10) 0.106(5) Uani 1 1 d .
C46 C 0.8514(11) 0.5808(11) -0.1702(11) 0.064(5) Uani 1 1 d .
O46 O 0.9124(9) 0.6240(9) -0.1572(9) 0.093(4) Uani 1 1 d .
C47 C 0.6808(10) 0.5928(10) -0.2281(10) 0.053(4) Uani 1 1 d .
O47 O 0.6417(9) 0.6358(8) -0.2633(8) 0.088(4) Uani 1 1 d .
C48 C 0.7731(10) 0.4670(10) -0.3020(8) 0.054(4) Uani 1 1 d .
O48 O 0.7840(9) 0.4459(9) -0.3676(7) 0.088(4) Uani 1 1 d .
C49 C 0.8173(11) 0.4062(10) -0.1601(8) 0.053(4) Uani 1 1 d .
O49 O 0.8510(7) 0.3437(7) -0.1527(7) 0.065(3) Uani 1 1 d .
C50 C 0.7258(9) 0.5414(9) -0.0606(8) 0.042(3) Uani 1 1 d .
O50 O 0.6689(7) 0.5943(7) -0.0247(6) 0.063(3) Uani 1 1 d .
Re43 Re 0.93634(4) 0.80212(4) 0.41547(4) 0.04600(18) Uani 1 1 d .
Re44 Re 0.77594(4) 0.68674(4) 0.38175(3) 0.04522(18) Uani 1 1 d .
C51 C 1.0304(13) 0.8773(12) 0.4545(10) 0.065(5) Uani 1 1 d .
O51 O 1.0873(10) 0.9189(9) 0.4772(9) 0.106(6) Uani 1 1 d .
C52 C 1.0148(11) 0.7121(11) 0.3684(11) 0.062(5) Uani 1 1 d .
O52 O 1.0635(9) 0.6647(9) 0.3385(8) 0.092(5) Uani 1 1 d .
C53 C 0.9268(12) 0.8370(11) 0.3053(9) 0.066(5) Uani 1 1 d .
O53 O 0.9267(10) 0.8608(9) 0.2434(8) 0.095(5) Uani 1 1 d .
C54 C 0.8472(13) 0.8877(12) 0.4517(11) 0.067(5) Uani 1 1 d .
O54 O 0.7940(10) 0.9363(8) 0.4692(9) 0.091(4) Uani 1 1 d .
C55 C 0.9411(14) 0.7594(11) 0.5216(11) 0.074(5) Uani 1 1 d .
O55 O 0.9400(10) 0.7383(9) 0.5840(7) 0.089(4) Uani 1 1 d .
C56 C 0.6830(12) 0.6122(11) 0.3416(11) 0.066(5) Uani 1 1 d .
O56 O 0.6288(9) 0.5671(9) 0.3151(10) 0.104(5) Uani 1 1 d .
C57 C 0.8078(11) 0.6188(12) 0.4718(10) 0.063(5) Uani 1 1 d .
O57 O 0.8188(11) 0.5933(8) 0.5301(8) 0.098(5) Uani 1 1 d .
C58 C 0.7045(13) 0.7527(12) 0.4661(11) 0.071(5) Uani 1 1 d .
O58 O 0.6590(12) 0.7930(10) 0.5096(10) 0.122(6) Uani 1 1 d .
C59 C 0.7450(10) 0.7758(10) 0.3165(9) 0.052(4) Uani 1 1 d .
O59 O 0.7202(8) 0.8333(7) 0.2886(7) 0.073(3) Uani 1 1 d .
C60 C 0.8551(10) 0.6255(9) 0.2920(8) 0.049(4) Uani 1 1 d .
O60 O 0.9067(7) 0.5600(7) 0.2936(6) 0.059(3) Uani 1 1 d .
Fe41 Fe 0.83466(16) 0.57132(15) 0.10153(12) 0.0550(6) Uani 1 1 d .
C61 C 0.7657(11) 0.5051(11) 0.0052(10) 0.062(5) Uani 1 1 d .
C62 C 0.7297(12) 0.4944(10) 0.0821(10) 0.062(5) Uani 1 1 d .
H62 H 0.6739 0.5083 0.0975 0.075 Uiso 1 1 calc R
C63 C 0.7921(15) 0.4593(11) 0.1310(12) 0.081(6) Uani 1 1 d .
H63 H 0.7835 0.4464 0.1832 0.097 Uiso 1 1 calc R
C64 C 0.8694(18) 0.4472(13) 0.0878(13) 0.108(10) Uani 1 1 d .
H64 H 0.9204 0.4255 0.1062 0.129 Uiso 1 1 calc R
C65 C 0.8541(13) 0.4746(13) 0.0105(10) 0.085(6) Uani 1 1 d .
H65 H 0.8942 0.4733 -0.0304 0.102 Uiso 1 1 calc R
C66 C 0.8604(12) 0.6494(10) 0.2078(8) 0.055(4) Uani 1 1 d .
C67 C 0.7945(13) 0.6801(10) 0.1615(9) 0.064(5) Uani 1 1 d .
H67 H 0.7380 0.6886 0.1776 0.076 Uiso 1 1 calc R
C68 C 0.8275(18) 0.6964(13) 0.0861(11) 0.094(8) Uani 1 1 d .
H68 H 0.7985 0.7198 0.0451 0.113 Uiso 1 1 calc R
C69 C 0.9123(16) 0.6700(17) 0.0867(12) 0.107(9) Uani 1 1 d .
H69 H 0.9503 0.6721 0.0445 0.129 Uiso 1 1 calc R
C70 C 0.9317(13) 0.6402(13) 0.1588(12) 0.081(6) Uani 1 1 d .
H70 H 0.9841 0.6175 0.1725 0.098 Uiso 1 1 calc R
C71 C 0.6241(11) 0.6569(10) -0.0671(11) 0.062(5) Uani 1 1 d .
H71A H 0.5887 0.6290 -0.1119 0.075 Uiso 1 1 calc R
H71B H 0.6652 0.6931 -0.0885 0.075 Uiso 1 1 calc R
C72 C 0.5694(15) 0.7074(13) -0.0051(13) 0.100(7) Uani 1 1 d .
H72A H 0.5391 0.7495 -0.0301 0.151 Uiso 1 1 calc R
H72B H 0.6052 0.7341 0.0391 0.151 Uiso 1 1 calc R
H72C H 0.5288 0.6708 0.0153 0.151 Uiso 1 1 calc R
C73 C 0.9168(13) 0.5156(11) 0.3628(11) 0.077(6) Uani 1 1 d .
H73A H 0.8616 0.4941 0.3769 0.092 Uiso 1 1 calc R
H73B H 0.9393 0.5534 0.4095 0.092 Uiso 1 1 calc R
C74 C 0.9766(19) 0.4455(14) 0.3412(15) 0.140(11) Uani 1 1 d .
H74A H 0.9838 0.4147 0.3865 0.209 Uiso 1 1 calc R
H74B H 1.0312 0.4674 0.3281 0.209 Uiso 1 1 calc R
H74C H 0.9539 0.4087 0.2948 0.209 Uiso 1 1 calc R

loop_
_atom_site_aniso_label
_atom_site_aniso_U_11
_atom_site_aniso_U_22
_atom_site_aniso_U_33
_atom_site_aniso_U_23
_atom_site_aniso_U_13
_atom_site_aniso_U_12
Re1 0.0455(4) 0.0480(4) 0.0455(3) 0.0081(3) 0.0045(3) 0.0091(3)
Re2 0.0472(4) 0.0479(4) 0.0482(3) 0.0099(3) 0.0049(3) 0.0107(3)
C1 0.080(14) 0.065(12) 0.067(11) 0.011(9) 0.007(10) 0.029(11)
O1 0.107(12) 0.082(9) 0.096(9) 0.028(8) 0.047(9) 0.045(9)
C2 0.061(11) 0.054(10) 0.059(9) 0.012(8) 0.017(9) 0.021(9)
O2 0.087(10) 0.068(9) 0.112(11) 0.004(8) -0.014(9) -0.021(8)
C3 0.12(2) 0.110(18) 0.058(11) 0.030(11) 0.019(12) 0.005(15)
O3 0.116(13) 0.133(13) 0.069(8) 0.050(9) 0.015(8) 0.022(10)
C4 0.053(11) 0.062(11) 0.057(9) -0.005(8) 0.006(8) 0.011(9)
O4 0.055(8) 0.104(11) 0.092(9) -0.015(8) 0.016(7) -0.007(8)
C5 0.13(2) 0.074(14) 0.061(12) -0.007(10) 0.001(12) -0.010(13)
O5 0.128(13) 0.092(10) 0.063(8) 0.024(7) 0.006(8) 0.000(9)
C6 0.080(14) 0.059(11) 0.067(11) 0.012(9) 0.007(10) 0.015(10)
O6 0.066(9) 0.088(10) 0.116(11) 0.009(8) 0.022(8) 0.033(8)
C7 0.108(17) 0.082(14) 0.049(10) 0.016(9) 0.020(10) -0.002(12)
O7 0.113(12) 0.087(9) 0.060(7) 0.028(7) 0.005(7) 0.018(8)
C8 0.072(14) 0.053(11) 0.105(15) 0.015(10) -0.002(12) 0.018(10)
O8 0.132(15) 0.110(13) 0.118(12) -0.014(10) -0.055(11) -0.011(11)
C9 0.066(12) 0.054(11) 0.063(10) 0.004(8) -0.004(9) 0.010(9)
O9 0.098(11) 0.065(9) 0.092(9) 0.027(7) 0.016(8) -0.008(8)
C10 0.039(9) 0.049(9) 0.059(9) 0.012(7) 0.006(7) 0.013(7)
O10 0.062(8) 0.058(7) 0.062(6) 0.015(5) 0.004(6) -0.002(6)
Re3 0.0551(4) 0.0565(4) 0.0561(4) 0.0197(3) 0.0183(3) 0.0159(3)
Re4 0.0432(4) 0.0472(4) 0.0449(3) 0.0106(3) 0.0057(3) 0.0041(3)
C11 0.084(14) 0.086(13) 0.052(9) 0.027(9) 0.038(9) 0.016(12)
O11 0.091(11) 0.120(12) 0.112(11) 0.031(9) 0.041(9) 0.056(10)
C12 0.052(11) 0.075(12) 0.067(10) 0.022(9) 0.024(9) -0.004(9)
O12 0.095(11) 0.116(11) 0.061(7) 0.033(7) 0.019(7) 0.017(9)
C13 0.095(17) 0.067(13) 0.095(15) 0.000(11) 0.060(13) 0.009(12)
O13 0.121(15) 0.122(14) 0.153(16) -0.063(12) 0.048(12) -0.052(12)
C14 0.077(14) 0.113(16) 0.090(13) 0.058(12) 0.059(11) 0.060(13)
O14 0.20(2) 0.116(12) 0.112(12) 0.079(10) 0.088(12) 0.076(13)
C15 0.046(11) 0.092(15) 0.085(13) 0.036(11) 0.014(10) 0.018(11)
O15 0.060(10) 0.135(14) 0.113(12) -0.019(10) -0.009(9) 0.018(9)
C16 0.068(12) 0.054(10) 0.067(10) 0.000(8) 0.004(9) 0.018(9)
O16 0.081(10) 0.090(10) 0.100(10) 0.009(8) 0.006(8) 0.039(8)
C17 0.073(12) 0.062(11) 0.050(9) 0.018(8) 0.001(9) 0.006(9)
O17 0.091(11) 0.082(9) 0.092(9) 0.038(8) 0.024(8) -0.008(8)
C18 0.063(12) 0.072(12) 0.052(9) 0.015(8) 0.008(8) -0.015(9)
O18 0.115(13) 0.123(12) 0.056(8) 0.016(8) 0.008(8) -0.016(10)
C19 0.053(10) 0.064(11) 0.046(8) -0.007(8) 0.008(8) -0.007(9)
O19 0.083(10) 0.060(8) 0.076(8) 0.000(6) 0.017(7) -0.019(7)
C20 0.037(8) 0.043(8) 0.053(8) 0.010(7) -0.006(7) 0.003(7)
O20 0.047(7) 0.060(7) 0.069(7) 0.015(6) 0.005(6) -0.005(6)
Fe1 0.0487(13) 0.0565(14) 0.0408(10) 0.0103(10) 0.0081(10) 0.0076(11)
C21 0.055(10) 0.063(10) 0.044(8) 0.015(7) 0.008(7) 0.005(8)
C22 0.061(11) 0.056(10) 0.043(8) 0.003(7) 0.017(8) 0.007(8)
C23 0.102(17) 0.071(13) 0.059(10) 0.018(9) 0.008(11) 0.033(12)
C24 0.081(15) 0.121(18) 0.051(10) 0.021(11) -0.001(10) 0.057(14)
C25 0.043(10) 0.105(15) 0.057(10) 0.006(9) 0.017(8) 0.015(10)
C26 0.051(10) 0.037(8) 0.067(9) 0.020(7) 0.026(8) 0.023(7)
C27 0.100(16) 0.066(12) 0.048(9) 0.014(8) 0.030(10) -0.001(11)
C28 0.14(2) 0.062(13) 0.061(11) 0.002(9) 0.039(13) -0.006(13)
C29 0.120(19) 0.078(14) 0.059(11) 0.033(10) 0.043(12) 0.041(13)
C30 0.073(13) 0.066(11) 0.060(10) 0.021(9) 0.022(9) 0.022(10)
C31 0.067(12) 0.065(11) 0.055(9) 0.024(8) 0.035(8) 0.000(9)
C32 0.100(18) 0.096(17) 0.114(17) 0.041(13) 0.024(14) -0.020(14)
C33 0.071(13) 0.064(12) 0.071(11) 0.018(9) -0.006(10) -0.004(10)
C34 0.13(2) 0.060(13) 0.121(18) 0.015(12) -0.011(16) -0.040(14)
Re41 0.0497(4) 0.0481(4) 0.0617(4) 0.0107(3) -0.0088(3) -0.0019(3)
Re42 0.0399(4) 0.0499(4) 0.0448(3) 0.0077(3) 0.0008(3) 0.0039(3)
C41 0.077(14) 0.061(12) 0.086(12) 0.029(10) -0.023(11) -0.011(11)
O41 0.073(10) 0.088(10) 0.135(12) 0.020(9) -0.015(9) -0.044(9)
C42 0.043(10) 0.066(11) 0.077(11) 0.010(9) -0.013(9) 0.006(9)
O42 0.115(13) 0.096(11) 0.103(10) 0.047(9) -0.041(10) -0.023(9)
C43 0.070(13) 0.050(11) 0.092(13) 0.004(10) -0.030(11) -0.009(10)
O43 0.129(15) 0.111(13) 0.140(15) -0.043(11) -0.029(12) 0.067(12)
C44 0.039(10) 0.091(14) 0.067(11) 0.014(10) -0.015(8) 0.006(9)
O44 0.088(11) 0.118(12) 0.095(10) 0.052(9) -0.029(8) -0.014(9)
C45 0.080(15) 0.092(16) 0.071(12) 0.006(11) 0.007(11) -0.048(13)
O45 0.083(11) 0.105(12) 0.128(13) -0.004(10) 0.055(10) 0.008(9)
C46 0.037(9) 0.067(12) 0.091(12) 0.020(10) 0.003(9) -0.014(9)
O46 0.058(9) 0.105(11) 0.115(11) 0.017(9) 0.000(8) -0.029(8)
C47 0.048(10) 0.046(9) 0.063(9) 0.000(8) 0.013(8) 0.014(8)
O47 0.098(11) 0.071(9) 0.100(10) 0.033(7) -0.018(8) 0.016(8)
C48 0.055(10) 0.073(11) 0.033(7) 0.005(7) 0.004(7) 0.021(9)
O48 0.094(11) 0.114(11) 0.059(8) 0.025(7) 0.015(7) 0.027(9)
C49 0.065(11) 0.056(10) 0.034(7) -0.003(7) 0.000(7) -0.003(9)
O49 0.061(8) 0.064(8) 0.066(7) 0.002(6) -0.009(6) 0.019(6)
C50 0.039(8) 0.044(8) 0.042(7) -0.001(6) -0.006(7) -0.009(7)
O50 0.066(8) 0.065(7) 0.057(6) 0.010(5) 0.009(6) 0.026(6)
Re43 0.0454(4) 0.0431(4) 0.0496(3) 0.0077(3) -0.0020(3) -0.0037(3)
Re44 0.0486(4) 0.0431(4) 0.0446(3) 0.0081(3) 0.0026(3) -0.0056(3)
C51 0.070(13) 0.069(12) 0.058(10) 0.017(9) -0.009(9) 0.009(10)
O51 0.105(12) 0.083(10) 0.136(13) 0.041(9) -0.060(11) -0.041(9)
C52 0.047(10) 0.069(12) 0.071(11) 0.009(9) -0.008(9) -0.008(9)
O52 0.071(9) 0.120(12) 0.074(8) -0.021(8) 0.004(7) 0.041(9)
C53 0.077(13) 0.074(12) 0.047(9) 0.010(8) 0.000(9) -0.025(10)
O53 0.101(11) 0.115(11) 0.075(8) 0.041(8) -0.014(8) -0.028(9)
C54 0.074(13) 0.061(12) 0.068(11) 0.021(9) -0.021(10) -0.016(10)
O54 0.090(11) 0.055(8) 0.122(11) -0.006(8) 0.008(9) 0.030(8)
C55 0.103(17) 0.058(12) 0.057(10) -0.003(9) 0.001(11) -0.008(11)
O55 0.120(13) 0.095(10) 0.054(7) 0.019(7) -0.002(8) -0.010(9)
C56 0.062(12) 0.059(11) 0.076(11) 0.011(9) 0.002(10) -0.004(10)
O56 0.079(10) 0.092(11) 0.139(13) 0.019(9) -0.041(10) -0.030(9)
C57 0.050(10) 0.087(13) 0.054(9) 0.016(9) -0.002(8) -0.011(10)
O57 0.160(15) 0.068(9) 0.068(8) 0.028(7) -0.028(9) -0.030(9)
C58 0.069(13) 0.067(12) 0.076(12) 0.001(10) 0.030(10) -0.012(10)
O58 0.124(14) 0.111(13) 0.123(13) -0.021(10) 0.071(11) -0.004(11)
C59 0.034(9) 0.061(11) 0.060(9) 0.007(8) 0.006(7) 0.002(8)
O59 0.077(9) 0.053(7) 0.090(8) 0.015(6) -0.008(7) 0.007(7)
C60 0.053(10) 0.052(9) 0.042(7) 0.010(7) -0.005(7) 0.008(8)
O60 0.071(8) 0.057(7) 0.046(6) 0.004(5) -0.012(5) 0.014(6)
Fe41 0.0582(15) 0.0695(16) 0.0374(10) 0.0074(10) 0.0018(10) -0.0048(13)
C61 0.050(11) 0.073(12) 0.061(10) -0.007(8) 0.010(8) 0.009(9)
C62 0.066(12) 0.043(9) 0.076(11) 0.000(8) -0.004(10) -0.017(9)
C63 0.107(18) 0.059(12) 0.076(13) 0.017(10) -0.044(13) -0.008(12)
C64 0.14(2) 0.078(15) 0.090(15) -0.020(11) -0.076(16) 0.051(15)
C65 0.067(13) 0.134(18) 0.044(9) -0.015(10) -0.014(9) 0.016(12)
C66 0.072(12) 0.056(10) 0.036(7) 0.008(7) -0.006(8) -0.016(9)
C67 0.086(14) 0.050(10) 0.057(9) 0.013(8) -0.006(9) -0.012(9)
C68 0.15(2) 0.085(15) 0.051(10) 0.026(10) -0.008(13) -0.057(16)
C69 0.092(18) 0.18(3) 0.054(11) 0.036(14) 0.009(12) -0.056(19)
C70 0.059(13) 0.105(16) 0.080(13) 0.018(12) -0.011(11) -0.016(12)
C71 0.054(11) 0.049(10) 0.085(12) 0.011(9) 0.009(9) 0.017(8)
C72 0.109(19) 0.079(15) 0.112(17) 0.008(13) 0.009(15) 0.033(14)
C73 0.080(14) 0.070(12) 0.078(12) 0.010(10) -0.018(10) 0.034(11)
C74 0.21(3) 0.082(17) 0.13(2) 0.034(15) 0.02(2) 0.060(19)

loop_
_atom_type_symbol
_atom_type_description
_atom_type_scat_dispersion_real
_atom_type_scat_dispersion_imag
_atom_type_scat_source
C C 0.0033 0.0016 'International Tables Vol C Tables 4.2.6.8 and 6.1.1.4'
H H 0.0000 0.0000 'International Tables Vol C Tables 4.2.6.8 and 6.1.1.4'
O O 0.0106 0.0060 'International Tables Vol C Tables 4.2.6.8 and 6.1.1.4'
Fe Fe 0.3463 0.8444 'International Tables Vol C Tables 4.2.6.8 and 6.1.1.4'
Re Re -1.0185 7.2310 'International Tables Vol C Tables 4.2.6.8 and 6.1.1.4'

loop_
_geom_angle_atom_site_label_1
_geom_angle_atom_site_label_2
_geom_angle_atom_site_label_3
_geom_angle
C1 Re1 C5 88.9(8)
C1 Re1 C4 91.8(8)
C5 Re1 C4 93.0(8)
C1 Re1 C2 92.7(8)
C5 Re1 C2 90.6(7)
C4 Re1 C2 174.3(6)
C1 Re1 C3 95.6(8)
C5 Re1 C3 175.6(10)
C4 Re1 C3 86.9(8)
C2 Re1 C3 89.2(8)
C1 Re1 Re2 172.9(5)
C5 Re1 Re2 84.9(7)
C4 Re1 Re2 91.8(5)
C2 Re1 Re2 84.2(4)
C3 Re1 Re2 90.7(7)
C6 Re2 C8 93.3(8)
C6 Re2 C9 95.4(7)
C8 Re2 C9 81.5(7)
C6 Re2 C7 95.0(8)
C8 Re2 C7 83.6(8)
C9 Re2 C7 162.3(7)
C6 Re2 C10 89.0(7)
C8 Re2 C10 177.1(6)
C9 Re2 C10 96.5(6)
C7 Re2 C10 98.0(7)
C6 Re2 Re1 172.0(5)
C8 Re2 Re1 93.3(5)
C9 Re2 Re1 81.3(5)
C7 Re2 Re1 90.1(6)
C10 Re2 Re1 84.2(4)
O1 C1 Re1 176.3(17)
O2 C2 Re1 173.9(15)
O3 C3 Re1 178(2)
O4 C4 Re1 178.3(16)
O5 C5 Re1 174(2)
O6 C6 Re2 179.4(17)
O7 C7 Re2 168.0(19)
O8 C8 Re2 177(2)
O9 C9 Re2 174.3(15)
O10 C10 C21 104.8(13)
O10 C10 Re2 129.2(10)
C21 C10 Re2 125.9(12)
C10 O10 C31 122.0(12)
C11 Re3 C12 90.5(7)
C11 Re3 C13 93.4(8)
C12 Re3 C13 90.0(8)
C11 Re3 C14 95.9(7)
C12 Re3 C14 173.7(7)
C13 Re3 C14 89.8(9)
C11 Re3 C15 93.7(8)
C12 Re3 C15 89.2(7)
C13 Re3 C15 172.9(8)
C14 Re3 C15 90.3(9)
C11 Re3 Re4 178.8(6)
C12 Re3 Re4 88.7(5)
C13 Re3 Re4 87.5(6)
C14 Re3 Re4 84.9(5)
C15 Re3 Re4 85.4(5)
C16 Re4 C17 95.1(7)
C16 Re4 C19 95.8(7)
C17 Re4 C19 164.4(6)
C16 Re4 C18 94.5(7)
C17 Re4 C18 81.4(6)
C19 Re4 C18 86.6(6)
C16 Re4 C20 90.1(6)
C17 Re4 C20 97.7(6)
C19 Re4 C20 93.4(6)
C18 Re4 C20 175.3(7)
C16 Re4 Re3 177.8(5)
C17 Re4 Re3 86.9(5)
C19 Re4 Re3 82.1(5)
C18 Re4 Re3 84.7(5)
C20 Re4 Re3 90.7(4)
O11 C11 Re3 178.5(18)
O12 C12 Re3 174.3(17)
O13 C13 Re3 179(2)
O14 C14 Re3 174.5(17)
O15 C15 Re3 177.2(18)
O16 C16 Re4 177.5(16)
O17 C17 Re4 172.6(15)
O18 C18 Re4 176.9(17)
O19 C19 Re4 173.0(13)
O20 C20 C26 104.9(12)
O20 C20 Re4 128.7(10)
C26 C20 Re4 126.4(11)
C20 O20 C33 125.5(12)
C22 Fe1 C25 70.7(7)
C22 Fe1 C30 106.8(7)
C25 Fe1 C30 158.8(6)
C22 Fe1 C27 158.7(6)
C25 Fe1 C27 121.2(8)
C30 Fe1 C27 68.7(8)
C22 Fe1 C21 41.5(6)
C25 Fe1 C21 43.1(6)
C30 Fe1 C21 121.2(7)
C27 Fe1 C21 158.8(7)
C22 Fe1 C26 122.1(6)
C25 Fe1 C26 156.9(7)
C30 Fe1 C26 42.2(6)
C27 Fe1 C26 40.6(7)
C21 Fe1 C26 158.7(7)
C22 Fe1 C29 123.8(8)
C25 Fe1 C29 122.6(7)
C30 Fe1 C29 40.4(7)
C27 Fe1 C29 67.1(8)
C21 Fe1 C29 107.3(7)
C26 Fe1 C29 68.7(6)
C22 Fe1 C23 41.5(6)
C25 Fe1 C23 69.6(8)
C30 Fe1 C23 123.2(8)
C27 Fe1 C23 122.3(7)
C21 Fe1 C23 70.1(6)
C26 Fe1 C23 106.3(7)
C29 Fe1 C23 160.3(10)
C22 Fe1 C24 69.7(8)
C25 Fe1 C24 40.6(7)
C30 Fe1 C24 159.7(7)
C27 Fe1 C24 106.9(8)
C21 Fe1 C24 70.3(7)
C26 Fe1 C24 121.6(6)
C29 Fe1 C24 157.8(10)
C23 Fe1 C24 41.2(8)
C22 Fe1 C28 158.6(7)
C25 Fe1 C28 105.6(9)
C30 Fe1 C28 68.7(9)
C27 Fe1 C28 41.0(6)
C21 Fe1 C28 121.6(6)
C26 Fe1 C28 69.5(7)
C29 Fe1 C28 39.5(8)
C23 Fe1 C28 158.5(9)
C24 Fe1 C28 121.8(10)
C22 C21 C10 129.7(15)
C22 C21 C25 106.2(13)
C10 C21 C25 124.1(15)
C22 C21 Fe1 68.8(8)
C10 C21 Fe1 126.8(11)
C25 C21 Fe1 68.3(8)
C21 C22 C23 109.1(16)
C21 C22 Fe1 69.7(9)
C23 C22 Fe1 70.2(10)
C21 C22 H22 125.4
C23 C22 H22 125.4
Fe1 C22 H22 126.2
C22 C23 C24 107.7(16)
C22 C23 Fe1 68.4(9)
C24 C23 Fe1 69.5(10)
C22 C23 H23 126.1
C24 C23 H23 126.1
Fe1 C23 H23 127.5
C25 C24 C23 109.1(17)
C25 C24 Fe1 69.0(9)
C23 C24 Fe1 69.3(10)
C25 C24 H24 125.5
C23 C24 H24 125.5
Fe1 C24 H24 127.9
C24 C25 C21 107.8(17)
C24 C25 Fe1 70.5(10)
C21 C25 Fe1 68.6(9)
C24 C25 H25 126.1
C21 C25 H25 126.1
Fe1 C25 H25 126.4
C27 C26 C30 105.9(14)
C27 C26 C20 128.7(14)
C30 C26 C20 125.2(15)
C27 C26 Fe1 69.6(9)
C30 C26 Fe1 68.8(9)
C20 C26 Fe1 121.6(10)
C26 C27 C28 111.1(18)
C26 C27 Fe1 69.8(9)
C28 C27 Fe1 72.4(10)
C26 C27 H27 124.4
C28 C27 H27 124.4
Fe1 C27 H27 125.0
C29 C28 C27 103.8(18)
C29 C28 Fe1 67.6(11)
C27 C28 Fe1 66.6(10)
C29 C28 H28 128.1
C27 C28 H28 128.1
Fe1 C28 H28 129.1
C28 C29 C30 112.5(17)
C28 C29 Fe1 72.9(12)
C30 C29 Fe1 69.4(10)
C28 C29 H29 123.8
C30 C29 H29 123.8
Fe1 C29 H29 125.5
C29 C30 C26 106.6(18)
C29 C30 Fe1 70.2(11)
C26 C30 Fe1 69.1(9)
C29 C30 H30 126.7
C26 C30 H30 126.7
Fe1 C30 H30 125.6
O10 C31 C32 104.9(14)
O10 C31 H31A 110.8
C32 C31 H31A 110.8
O10 C31 H31B 110.8
C32 C31 H31B 110.8
H31A C31 H31B 108.8
C31 C32 H32A 109.5
C31 C32 H32B 109.5
H32A C32 H32B 109.5
C31 C32 H32C 109.5
H32A C32 H32C 109.5
H32B C32 H32C 109.5
O20 C33 C34 106.7(14)
O20 C33 H33A 110.4
C34 C33 H33A 110.4
O20 C33 H33B 110.4
C34 C33 H33B 110.4
H33A C33 H33B 108.6
C33 C34 H34A 109.5
C33 C34 H34B 109.5
H34A C34 H34B 109.5
C33 C34 H34C 109.5
H34A C34 H34C 109.5
H34B C34 H34C 109.5
C41 Re41 C45 91.0(8)
C41 Re41 C44 92.8(7)
C45 Re41 C44 90.3(8)
C41 Re41 C43 92.4(8)
C45 Re41 C43 176.6(7)
C44 Re41 C43 89.4(7)
C41 Re41 C42 94.8(7)
C45 Re41 C42 89.9(8)
C44 Re41 C42 172.4(7)
C43 Re41 C42 90.0(7)
C41 Re41 Re42 178.0(5)
C45 Re41 Re42 89.1(5)
C44 Re41 Re42 85.2(5)
C43 Re41 Re42 87.5(5)
C42 Re41 Re42 87.2(5)
C46 Re42 C49 95.7(7)
C46 Re42 C47 93.0(7)
C49 Re42 C47 167.7(6)
C46 Re42 C48 95.6(7)
C49 Re42 C48 87.2(6)
C47 Re42 C48 83.3(6)
C46 Re42 C50 90.0(7)
C49 Re42 C50 91.4(6)
C47 Re42 C50 97.3(6)
C48 Re42 C50 174.3(6)
C46 Re42 Re41 176.5(5)
C49 Re42 Re41 80.9(5)
C47 Re42 Re41 90.5(5)
C48 Re42 Re41 85.2(5)
C50 Re42 Re41 89.1(4)
O41 C41 Re41 178(2)
O42 C42 Re41 178.5(17)
O43 C43 Re41 178.5(18)
O44 C44 Re41 176.0(17)
O45 C45 Re41 176.1(18)
O46 C46 Re42 175.9(16)
O47 C47 Re42 170.6(14)
O48 C48 Re42 178.6(17)
O49 C49 Re42 173.9(12)
O50 C50 C61 104.2(12)
O50 C50 Re42 131.3(10)
C61 C50 Re42 124.4(11)
C50 O50 C71 122.7(12)
C51 Re43 C55 88.2(7)
C51 Re43 C52 92.7(7)
C55 Re43 C52 90.8(8)
C51 Re43 C53 95.9(7)
C55 Re43 C53 175.6(7)
C52 Re43 C53 87.5(7)
C51 Re43 C54 93.3(7)
C55 Re43 C54 93.2(7)
C52 Re43 C54 172.9(6)
C53 Re43 C54 88.1(7)
C51 Re43 Re44 170.8(5)
C55 Re43 Re44 84.3(6)
C52 Re43 Re44 92.8(5)
C53 Re43 Re44 91.7(5)
C54 Re43 Re44 81.8(5)
C56 Re44 C59 95.8(7)
C56 Re44 C58 93.2(8)
C59 Re44 C58 84.0(7)
C56 Re44 C57 93.0(7)
C59 Re44 C57 165.8(7)
C58 Re44 C57 84.4(8)
C56 Re44 C60 90.0(7)
C59 Re44 C60 93.2(6)
C58 Re44 C60 176.0(7)
C57 Re44 C60 97.9(6)
C56 Re44 Re43 170.0(5)
C59 Re44 Re43 79.9(4)
C58 Re44 Re43 95.2(5)
C57 Re44 Re43 93.1(5)
C60 Re44 Re43 81.4(4)
O51 C51 Re43 177.6(17)
O52 C52 Re43 174.7(17)
O53 C53 Re43 174.8(16)
O54 C54 Re43 177.0(15)
O55 C55 Re43 175.8(19)
O56 C56 Re44 177.7(18)
O57 C57 Re44 167.3(18)
O58 C58 Re44 174(2)
O59 C59 Re44 169.6(14)
O60 C60 C66 106.3(13)
O60 C60 Re44 130.4(10)
C66 C60 Re44 123.3(11)
C60 O60 C73 123.6(12)
C67 Fe41 C70 67.8(8)
C67 Fe41 C65 161.4(7)
C70 Fe41 C65 122.5(9)
C67 Fe41 C69 67.3(9)
C70 Fe41 C69 39.8(7)
C65 Fe41 C69 109.6(9)
C67 Fe41 C62 106.6(7)
C70 Fe41 C62 160.9(7)
C65 Fe41 C62 68.6(8)
C69 Fe41 C62 156.8(8)
C67 Fe41 C63 120.8(9)
C70 Fe41 C63 125.0(7)
C65 Fe41 C63 68.2(9)
C69 Fe41 C63 161.9(10)
C62 Fe41 C63 40.7(7)
C67 Fe41 C66 40.5(6)
C70 Fe41 C66 40.0(7)
C65 Fe41 C66 157.0(7)
C69 Fe41 C66 66.9(7)
C62 Fe41 C66 124.0(7)
C63 Fe41 C66 107.7(7)
C67 Fe41 C64 155.9(8)
C70 Fe41 C64 108.3(9)
C65 Fe41 C64 41.0(8)
C69 Fe41 C64 126.0(12)
C62 Fe41 C64 68.8(9)
C63 Fe41 C64 40.5(9)
C66 Fe41 C64 121.1(7)
C67 Fe41 C68 41.0(7)
C70 Fe41 C68 67.5(9)
C65 Fe41 C68 124.8(8)
C69 Fe41 C68 39.6(9)
C62 Fe41 C68 121.1(9)
C63 Fe41 C68 156.6(11)
C66 Fe41 C68 68.2(7)
C64 Fe41 C68 161.6(11)
C67 Fe41 C61 122.7(7)
C70 Fe41 C61 157.5(8)
C65 Fe41 C61 41.9(6)
C69 Fe41 C61 121.9(7)
C62 Fe41 C61 41.0(6)
C63 Fe41 C61 69.3(7)
C66 Fe41 C61 159.9(7)
C64 Fe41 C61 70.3(7)
C68 Fe41 C61 106.3(7)
C62 C61 C50 127.9(15)
C62 C61 C65 104.4(15)
C50 C61 C65 127.6(16)
C62 C61 Fe41 68.5(9)
C50 C61 Fe41 125.2(12)
C65 C61 Fe41 67.9(9)
C63 C62 C61 109.8(18)
C63 C62 Fe41 69.8(11)
C61 C62 Fe41 70.5(10)
C63 C62 H62 125.1
C61 C62 H62 125.1
Fe41 C62 H62 126.2
C64 C63 C62 109.1(18)
C64 C63 Fe41 70.0(13)
C62 C63 Fe41 69.5(10)
C64 C63 H63 125.4
C62 C63 H63 125.4
Fe41 C63 H63 126.7
C63 C64 C65 106.9(17)
C63 C64 Fe41 69.5(11)
C65 C64 Fe41 69.0(11)
C63 C64 H64 126.6
C65 C64 H64 126.6
Fe41 C64 H64 126.5
C64 C65 C61 109.8(19)
C64 C65 Fe41 70.1(10)
C61 C65 Fe41 70.2(10)
C64 C65 H65 125.1
C61 C65 H65 125.1
Fe41 C65 H65 126.3
C70 C66 C67 106.4(14)
C70 C66 C60 125.8(16)
C67 C66 C60 127.7(17)
C70 C66 Fe41 68.7(10)
C67 C66 Fe41 67.8(9)
C60 C66 Fe41 125.5(11)
C66 C67 C68 109.3(19)
C66 C67 Fe41 71.7(10)
C68 C67 Fe41 72.1(12)
C66 C67 H67 125.4
C68 C67 H67 125.4
Fe41 C67 H67 122.4
C69 C68 C67 105.3(19)
C69 C68 Fe41 69.2(15)
C67 C68 Fe41 66.8(10)
C69 C68 H68 127.4
C67 C68 H68 127.4
Fe41 C68 H68 128.0
C70 C69 C68 109.9(19)
C70 C69 Fe41 69.0(12)
C68 C69 Fe41 71.2(13)
C70 C69 H69 125.1
C68 C69 H69 125.1
Fe41 C69 H69 126.3
C69 C70 C66 108.9(19)
C69 C70 Fe41 71.2(12)
C66 C70 Fe41 71.3(10)
C69 C70 H70 125.5
C66 C70 H70 125.5
Fe41 C70 H70 123.6
O50 C71 C72 106.5(15)
O50 C71 H71A 110.4
C72 C71 H71A 110.4
O50 C71 H71B 110.4
C72 C71 H71B 110.4
H71A C71 H71B 108.6
C71 C72 H72A 109.5
C71 C72 H72B 109.5
H72A C72 H72B 109.5
C71 C72 H72C 109.5
H72A C72 H72C 109.5
H72B C72 H72C 109.5
O60 C73 C74 108.1(16)
O60 C73 H73A 110.1
C74 C73 H73A 110.1
O60 C73 H73B 110.1
C74 C73 H73B 110.1
H73A C73 H73B 108.4
C73 C74 H74A 109.5
C73 C74 H74B 109.5
H74A C74 H74B 109.5
C73 C74 H74C 109.5
H74A C74 H74C 109.5
H74B C74 H74C 109.5

loop_
_geom_bond_atom_site_label_1
_geom_bond_atom_site_label_2
_geom_bond_distance
Re1 C1 1.924(19)
Re1 C5 1.96(2)
Re1 C4 1.979(19)
Re1 C2 1.99(2)
Re1 C3 2.013(18)
Re1 Re2 3.0974(9)
Re2 C6 1.915(19)
Re2 C8 1.95(2)
Re2 C9 1.975(18)
Re2 C7 1.991(17)
Re2 C10 2.111(15)
C1 O1 1.15(2)
C2 O2 1.17(2)
C3 O3 1.121(19)
C4 O4 1.135(19)
C5 O5 1.16(2)
C6 O6 1.15(2)
C7 O7 1.156(18)
C8 O8 1.16(2)
C9 O9 1.152(18)
C10 O10 1.355(17)
C10 C21 1.460(19)
O10 C31 1.449(16)
Re3 C11 1.93(2)
Re3 C12 1.979(16)
Re3 C13 1.98(2)
Re3 C14 1.989(17)
Re3 C15 1.99(2)
Re3 Re4 3.0632(9)
Re4 C16 1.905(18)
Re4 C17 1.952(18)
Re4 C19 1.970(18)
Re4 C18 1.980(16)
Re4 C20 2.108(14)
C11 O11 1.18(2)
C12 O12 1.142(18)
C13 O13 1.15(2)
C14 O14 1.117(19)
C15 O15 1.13(2)
C16 O16 1.161(19)
C17 O17 1.187(19)
C18 O18 1.147(18)
C19 O19 1.146(18)
C20 O20 1.327(16)
C20 C26 1.493(19)
O20 C33 1.444(18)
Fe1 C22 2.014(15)
Fe1 C25 2.021(16)
Fe1 C30 2.024(18)
Fe1 C27 2.026(17)
Fe1 C21 2.027(15)
Fe1 C26 2.028(14)
Fe1 C29 2.035(18)
Fe1 C23 2.038(17)
Fe1 C24 2.041(17)
Fe1 C28 2.104(19)
C21 C22 1.43(2)
C21 C25 1.49(2)
C22 C23 1.43(2)
C22 H22 0.9300
C23 C24 1.44(3)
C23 H23 0.9300
C24 C25 1.41(2)
C24 H24 0.9300
C25 H25 0.9300
C26 C27 1.41(2)
C26 C30 1.46(2)
C27 C28 1.45(2)
C27 H27 0.9300
C28 C29 1.40(3)
C28 H28 0.9300
C29 C30 1.40(2)
C29 H29 0.9300
C30 H30 0.9300
C31 C32 1.51(2)
C31 H31A 0.9700
C31 H31B 0.9700
C32 H32A 0.9600
C32 H32B 0.9600
C32 H32C 0.9600
C33 C34 1.48(2)
C33 H33A 0.9700
C33 H33B 0.9700
C34 H34A 0.9600
C34 H34B 0.9600
C34 H34C 0.9600
Re41 C41 1.904(19)
Re41 C45 1.95(2)
Re41 C44 1.993(17)
Re41 C43 1.99(2)
Re41 C42 2.000(17)
Re41 Re42 3.0771(9)
Re42 C46 1.895(16)
Re42 C49 1.983(17)
Re42 C47 1.989(16)
Re42 C48 1.997(14)
Re42 C50 2.100(14)
C41 O41 1.17(2)
C42 O42 1.130(18)
C43 O43 1.13(2)
C44 O44 1.132(19)
C45 O45 1.17(2)
C46 O46 1.172(18)
C47 O47 1.133(18)
C48 O48 1.109(16)
C49 O49 1.151(17)
C50 O50 1.319(17)
C50 C61 1.44(2)
O50 C71 1.471(18)
Re43 C51 1.93(2)
Re43 C55 1.975(19)
Re43 C52 1.98(2)
Re43 C53 1.986(16)
Re43 C54 1.99(2)
Re43 Re44 3.0962(9)
Re44 C56 1.919(19)
Re44 C59 1.963(17)
Re44 C58 1.991(19)
Re44 C57 2.021(17)
Re44 C60 2.090(15)
C51 O51 1.13(2)
C52 O52 1.14(2)
C53 O53 1.143(18)
C54 O54 1.15(2)
C55 O55 1.133(19)
C56 O56 1.148(19)
C57 O57 1.111(18)
C58 O58 1.15(2)
C59 O59 1.151(17)
C60 O60 1.324(17)
C60 C66 1.502(19)
O60 C73 1.440(19)
Fe41 C67 1.990(17)
Fe41 C70 2.007(18)
Fe41 C65 2.031(18)
Fe41 C69 2.03(2)
Fe41 C62 2.036(16)
Fe41 C63 2.039(19)
Fe41 C66 2.041(14)
Fe41 C64 2.045(19)
Fe41 C68 2.06(2)
Fe41 C61 2.062(16)
C61 C62 1.44(2)
C61 C65 1.47(2)
C62 C63 1.42(2)
C62 H62 0.9300
C63 C64 1.41(3)
C63 H63 0.9300
C64 C65 1.43(3)
C64 H64 0.9300
C65 H65 0.9300
C66 C70 1.39(2)
C66 C67 1.40(2)
C67 C68 1.42(2)
C67 H67 0.9300
C68 C69 1.39(3)
C68 H68 0.9300
C69 C70 1.38(3)
C69 H69 0.9300
C70 H70 0.9300
C71 C72 1.50(2)
C71 H71A 0.9700
C71 H71B 0.9700
C72 H72A 0.9600
C72 H72B 0.9600
C72 H72C 0.9600
C73 C74 1.47(3)
C73 H73A 0.9700
C73 H73B 0.9700
C74 H74A 0.9600
C74 H74B 0.9600
C74 H74C 0.9600

loop_
_geom_torsion_atom_site_label_1
_geom_torsion_atom_site_label_2
_geom_torsion_atom_site_label_3
_geom_torsion_atom_site_label_4
_geom_torsion
C5 Re1 Re2 C8 -66.7(8)
C4 Re1 Re2 C8 -159.5(8)
C2 Re1 Re2 C8 24.4(7)
C3 Re1 Re2 C8 113.5(9)
C5 Re1 Re2 C9 -147.6(8)
C4 Re1 Re2 C9 119.6(7)
C2 Re1 Re2 C9 -56.4(6)
C3 Re1 Re2 C9 32.7(8)
C5 Re1 Re2 C7 16.9(8)
C4 Re1 Re2 C7 -75.9(7)
C2 Re1 Re2 C7 108.0(7)
C3 Re1 Re2 C7 -162.9(9)
C5 Re1 Re2 C10 114.9(7)
C4 Re1 Re2 C10 22.1(6)
C2 Re1 Re2 C10 -154.0(6)
C3 Re1 Re2 C10 -64.9(8)
C6 Re2 C10 O10 91.6(14)
C9 Re2 C10 O10 -173.1(13)
C7 Re2 C10 O10 -3.3(14)
C6 Re2 C10 C21 -86.2(14)
C9 Re2 C10 C21 9.1(14)
C7 Re2 C10 C21 178.9(14)
Re1 Re2 C10 C21 89.6(13)
C21 C10 O10 C31 176.8(13)
Re2 C10 O10 C31 -1(2)
C12 Re3 Re4 C17 -35.7(7)
C13 Re3 Re4 C17 -125.8(7)
C14 Re3 Re4 C17 144.2(9)
C15 Re3 Re4 C17 53.6(7)
C12 Re3 Re4 C19 133.2(7)
C13 Re3 Re4 C19 43.1(7)
C14 Re3 Re4 C19 -46.9(8)
C15 Re3 Re4 C19 -137.5(7)
C12 Re3 Re4 C18 45.9(7)
C13 Re3 Re4 C18 -44.2(7)
C14 Re3 Re4 C18 -134.2(9)
C15 Re3 Re4 C18 135.2(7)
C12 Re3 Re4 C20 -133.4(7)
C13 Re3 Re4 C20 136.5(7)
C14 Re3 Re4 C20 46.5(8)
C15 Re3 Re4 C20 -44.2(7)
C16 Re4 C20 O20 -91.6(14)
C17 Re4 C20 O20 3.5(14)
C19 Re4 C20 O20 172.6(13)
Re3 Re4 C20 O20 90.5(13)
C16 Re4 C20 C26 87.9(13)
C17 Re4 C20 C26 -177.0(12)
C19 Re4 C20 C26 -8.0(13)
Re3 Re4 C20 C26 -90.1(12)
C26 C20 O20 C33 -165.8(14)
Re4 C20 O20 C33 14(2)
O10 C10 C21 C22 -161.1(16)
Re2 C10 C21 C22 17(2)
O10 C10 C21 C25 18(2)
Re2 C10 C21 C25 -164.0(12)
O10 C10 C21 Fe1 -69.2(16)
Re2 C10 C21 Fe1 109.1(14)
C25 Fe1 C21 C22 -118.5(14)
C30 Fe1 C21 C22 80.0(11)
C27 Fe1 C21 C22 -167.2(19)
C26 Fe1 C21 C22 46.4(19)
C29 Fe1 C21 C22 121.9(11)
C23 Fe1 C21 C22 -37.4(11)
C24 Fe1 C21 C22 -81.4(11)
C28 Fe1 C21 C22 162.7(11)
C22 Fe1 C21 C10 -124.4(19)
C25 Fe1 C21 C10 117.1(19)
C30 Fe1 C21 C10 -44.4(17)
C27 Fe1 C21 C10 68(3)
C26 Fe1 C21 C10 -78(2)
C29 Fe1 C21 C10 -2.5(17)
C23 Fe1 C21 C10 -161.9(17)
C24 Fe1 C21 C10 154.2(17)
C28 Fe1 C21 C10 38.2(18)
C22 Fe1 C21 C25 118.5(14)
C30 Fe1 C21 C25 -161.5(10)
C27 Fe1 C21 C25 -49(2)
C26 Fe1 C21 C25 164.9(15)
C29 Fe1 C21 C25 -119.6(12)
C23 Fe1 C21 C25 81.1(11)
C24 Fe1 C21 C25 37.1(11)
C28 Fe1 C21 C25 -78.8(13)
C10 C21 C22 C23 -179.9(16)
C25 C21 C22 C23 1.1(18)
Fe1 C21 C22 C23 59.3(11)
C10 C21 C22 Fe1 120.8(17)
C25 C21 C22 Fe1 -58.2(11)
C25 Fe1 C22 C21 39.5(9)
C30 Fe1 C22 C21 -118.3(9)
C27 Fe1 C22 C21 167(2)
C26 Fe1 C22 C21 -161.9(9)
C29 Fe1 C22 C21 -77.4(12)
C23 Fe1 C22 C21 120.3(15)
C24 Fe1 C22 C21 82.8(10)
C28 Fe1 C22 C21 -44(3)
C25 Fe1 C22 C23 -80.8(12)
C30 Fe1 C22 C23 121.4(12)
C27 Fe1 C22 C23 47(3)
C21 Fe1 C22 C23 -120.3(15)
C26 Fe1 C22 C23 77.8(13)
C29 Fe1 C22 C23 162.3(12)
C24 Fe1 C22 C23 -37.5(11)
C28 Fe1 C22 C23 -164(2)
C21 C22 C23 C24 0(2)
Fe1 C22 C23 C24 58.5(13)
C21 C22 C23 Fe1 -59.0(11)
C25 Fe1 C23 C22 83.5(11)
C30 Fe1 C23 C22 -77.4(12)
C27 Fe1 C23 C22 -161.7(11)
C21 Fe1 C23 C22 37.5(10)
C26 Fe1 C23 C22 -120.4(11)
C29 Fe1 C23 C22 -48(3)
C24 Fe1 C23 C22 119.9(16)
C28 Fe1 C23 C22 164.4(19)
C22 Fe1 C23 C24 -119.9(16)
C25 Fe1 C23 C24 -36.3(10)
C30 Fe1 C23 C24 162.7(10)
C27 Fe1 C23 C24 78.4(13)
C21 Fe1 C23 C24 -82.4(11)
C26 Fe1 C23 C24 119.7(11)
C29 Fe1 C23 C24 -168.2(18)
C28 Fe1 C23 C24 45(3)
C22 C23 C24 C25 0(2)
Fe1 C23 C24 C25 57.5(13)
C22 C23 C24 Fe1 -57.8(12)
C22 Fe1 C24 C25 -83.6(12)
C30 Fe1 C24 C25 -167(2)
C27 Fe1 C24 C25 118.5(12)
C21 Fe1 C24 C25 -39.3(11)
C26 Fe1 C24 C25 160.4(11)
C29 Fe1 C24 C25 48(3)
C23 Fe1 C24 C25 -121.4(17)
C28 Fe1 C24 C25 76.2(14)
C22 Fe1 C24 C23 37.7(10)
C25 Fe1 C24 C23 121.4(17)
C30 Fe1 C24 C23 -46(3)
C27 Fe1 C24 C23 -120.1(11)
C21 Fe1 C24 C23 82.0(11)
C26 Fe1 C24 C23 -78.3(13)
C29 Fe1 C24 C23 169.5(18)
C28 Fe1 C24 C23 -162.4(10)
C23 C24 C25 C21 1(2)
Fe1 C24 C25 C21 58.6(12)
C23 C24 C25 Fe1 -57.7(13)
C22 C21 C25 C24 -1.2(19)
C10 C21 C25 C24 179.7(15)
Fe1 C21 C25 C24 -59.8(12)
C22 C21 C25 Fe1 58.6(11)
C10 C21 C25 Fe1 -120.5(15)
C22 Fe1 C25 C24 81.1(13)
C30 Fe1 C25 C24 168(2)
C27 Fe1 C25 C24 -79.3(14)
C21 Fe1 C25 C24 119.2(17)
C26 Fe1 C25 C24 -47(2)
C29 Fe1 C25 C24 -160.5(14)
C23 Fe1 C25 C24 36.9(12)
C28 Fe1 C25 C24 -121.0(14)
C22 Fe1 C25 C21 -38.1(9)
C30 Fe1 C25 C21 49(3)
C27 Fe1 C25 C21 161.5(9)
C26 Fe1 C25 C21 -166.0(14)
C29 Fe1 C25 C21 80.3(13)
C23 Fe1 C25 C21 -82.3(10)
C24 Fe1 C25 C21 -119.2(17)
C28 Fe1 C25 C21 119.8(10)
O20 C20 C26 C27 156.1(15)
Re4 C20 C26 C27 -23(2)
O20 C20 C26 C30 -17.1(19)
Re4 C20 C26 C30 163.3(11)
O20 C20 C26 Fe1 67.9(15)
Re4 C20 C26 Fe1 -111.7(12)
C22 Fe1 C26 C27 -163.4(10)
C25 Fe1 C26 C27 -45(2)
C30 Fe1 C26 C27 117.2(13)
C21 Fe1 C26 C27 162.1(15)
C29 Fe1 C26 C27 79.2(12)
C23 Fe1 C26 C27 -121.0(11)
C24 Fe1 C26 C27 -78.8(13)
C28 Fe1 C26 C27 36.8(11)
C22 Fe1 C26 C30 79.4(11)
C25 Fe1 C26 C30 -162.1(17)
C27 Fe1 C26 C30 -117.2(13)
C21 Fe1 C26 C30 44.8(19)
C29 Fe1 C26 C30 -38.1(11)
C23 Fe1 C26 C30 121.8(11)
C24 Fe1 C26 C30 164.0(12)
C28 Fe1 C26 C30 -80.5(11)
C22 Fe1 C26 C20 -39.7(15)
C25 Fe1 C26 C20 79(2)
C30 Fe1 C26 C20 -119.1(17)
C27 Fe1 C26 C20 123.7(17)
C21 Fe1 C26 C20 -74(2)
C29 Fe1 C26 C20 -157.1(16)
C23 Fe1 C26 C20 2.7(15)
C24 Fe1 C26 C20 44.9(17)
C28 Fe1 C26 C20 160.4(16)
C30 C26 C27 C28 -1.3(19)
C20 C26 C27 C28 -175.5(15)
Fe1 C26 C27 C28 -60.8(13)
C30 C26 C27 Fe1 59.5(10)
C20 C26 C27 Fe1 -114.8(15)
C22 Fe1 C27 C26 42(3)
C25 Fe1 C27 C26 161.1(9)
C30 Fe1 C27 C26 -39.8(9)
C21 Fe1 C27 C26 -162.0(16)
C29 Fe1 C27 C26 -83.5(11)
C23 Fe1 C27 C26 76.8(13)
C24 Fe1 C27 C26 119.2(11)
C28 Fe1 C27 C26 -121.3(17)
C22 Fe1 C27 C28 163(2)
C25 Fe1 C27 C28 -77.5(15)
C30 Fe1 C27 C28 81.5(14)
C21 Fe1 C27 C28 -41(3)
C26 Fe1 C27 C28 121.3(17)
C29 Fe1 C27 C28 37.8(13)
C23 Fe1 C27 C28 -161.9(14)
C24 Fe1 C27 C28 -119.4(14)
C26 C27 C28 C29 2(2)
Fe1 C27 C28 C29 -57.7(13)
C26 C27 C28 Fe1 59.2(12)
C22 Fe1 C28 C29 -46(3)
C25 Fe1 C28 C29 -122.7(11)
C30 Fe1 C28 C29 35.7(11)
C27 Fe1 C28 C29 117.4(18)
C21 Fe1 C28 C29 -78.6(13)
C26 Fe1 C28 C29 81.0(12)
C23 Fe1 C28 C29 163(2)
C24 Fe1 C28 C29 -163.7(11)
C22 Fe1 C28 C27 -163.3(19)
C25 Fe1 C28 C27 119.8(13)
C30 Fe1 C28 C27 -81.7(13)
C21 Fe1 C28 C27 164.0(12)
C26 Fe1 C28 C27 -36.4(12)
C29 Fe1 C28 C27 -117.4(18)
C23 Fe1 C28 C27 46(3)
C24 Fe1 C28 C27 78.9(14)
C27 C28 C29 C30 -1(2)
Fe1 C28 C29 C30 -58.3(13)
C27 C28 C29 Fe1 57.0(13)
C22 Fe1 C29 C28 161.6(10)
C25 Fe1 C29 C28 74.1(13)
C30 Fe1 C29 C28 -122.9(16)
C27 Fe1 C29 C28 -39.3(11)
C21 Fe1 C29 C28 119.0(11)
C26 Fe1 C29 C28 -83.2(12)
C23 Fe1 C29 C28 -161.9(19)
C24 Fe1 C29 C28 39(2)
C22 Fe1 C29 C30 -75.5(12)
C25 Fe1 C29 C30 -163.0(10)
C27 Fe1 C29 C30 83.6(12)
C21 Fe1 C29 C30 -118.1(11)
C26 Fe1 C29 C30 39.7(11)
C23 Fe1 C29 C30 -39(3)
C24 Fe1 C29 C30 161.9(17)
C28 Fe1 C29 C30 122.9(16)
C28 C29 C30 C26 1(2)
Fe1 C29 C30 C26 -59.8(11)
C28 C29 C30 Fe1 60.3(15)
C27 C26 C30 C29 0.5(18)
C20 C26 C30 C29 175.0(14)
Fe1 C26 C30 C29 60.5(12)
C27 C26 C30 Fe1 -60.1(11)
C20 C26 C30 Fe1 114.5(14)
C22 Fe1 C30 C29 122.8(12)
C25 Fe1 C30 C29 43(3)
C27 Fe1 C30 C29 -79.2(12)
C21 Fe1 C30 C29 79.9(14)
C26 Fe1 C30 C29 -117.6(16)
C23 Fe1 C30 C29 165.3(12)
C24 Fe1 C30 C29 -160(2)
C28 Fe1 C30 C29 -35.0(11)
C22 Fe1 C30 C26 -119.6(9)
C25 Fe1 C30 C26 160.6(19)
C27 Fe1 C30 C26 38.4(9)
C21 Fe1 C30 C26 -162.6(9)
C29 Fe1 C30 C26 117.6(16)
C23 Fe1 C30 C26 -77.1(12)
C24 Fe1 C30 C26 -43(3)
C28 Fe1 C30 C26 82.6(10)
C10 O10 C31 C32 178.7(14)
C20 O20 C33 C34 165.7(16)
C45 Re41 Re42 C49 134.3(7)
C44 Re41 Re42 C49 -135.3(7)
C43 Re41 Re42 C49 -45.7(7)
C42 Re41 Re42 C49 44.4(6)
C45 Re41 Re42 C47 -54.5(7)
C44 Re41 Re42 C47 35.8(7)
C43 Re41 Re42 C47 125.5(7)
C42 Re41 Re42 C47 -144.5(7)
C45 Re41 Re42 C48 -137.7(7)
C44 Re41 Re42 C48 -47.4(7)
C43 Re41 Re42 C48 42.2(7)
C42 Re41 Re42 C48 132.3(7)
C45 Re41 Re42 C50 42.8(7)
C44 Re41 Re42 C50 133.1(7)
C43 Re41 Re42 C50 -137.2(7)
C42 Re41 Re42 C50 -47.2(6)
C46 Re42 C50 O50 100.6(14)
C49 Re42 C50 O50 -163.6(14)
C47 Re42 C50 O50 7.6(15)
Re41 Re42 C50 O50 -82.8(13)
C46 Re42 C50 C61 -82.2(14)
C49 Re42 C50 C61 13.6(14)
C47 Re42 C50 C61 -175.2(13)
Re41 Re42 C50 C61 94.5(13)
C61 C50 O50 C71 168.4(14)
Re42 C50 O50 C71 -14(2)
C55 Re43 Re44 C59 149.9(7)
C52 Re43 Re44 C59 -119.6(7)
C53 Re43 Re44 C59 -32.0(7)
C54 Re43 Re44 C59 55.9(6)
C55 Re43 Re44 C58 66.9(8)
C52 Re43 Re44 C58 157.5(8)
C53 Re43 Re44 C58 -114.9(8)
C54 Re43 Re44 C58 -27.1(7)
C55 Re43 Re44 C57 -17.7(8)
C52 Re43 Re44 C57 72.8(7)
C53 Re43 Re44 C57 160.4(8)
C54 Re43 Re44 C57 -111.8(7)
C55 Re43 Re44 C60 -115.3(7)
C52 Re43 Re44 C60 -24.7(6)
C53 Re43 Re44 C60 62.9(7)
C54 Re43 Re44 C60 150.7(6)
C56 Re44 C60 O60 -90.3(15)
C59 Re44 C60 O60 173.9(15)
C57 Re44 C60 O60 2.7(15)
Re43 Re44 C60 O60 94.7(14)
C56 Re44 C60 C66 87.5(13)
C59 Re44 C60 C66 -8.3(13)
C57 Re44 C60 C66 -179.5(13)
Re43 Re44 C60 C66 -87.5(12)
C66 C60 O60 C73 -177.1(14)
Re44 C60 O60 C73 1(2)
O50 C50 C61 C62 27(2)
Re42 C50 C61 C62 -150.7(14)
O50 C50 C61 C65 -149.5(18)
Re42 C50 C61 C65 33(2)
O50 C50 C61 Fe41 -61.8(16)
Re42 C50 C61 Fe41 120.4(11)
C67 Fe41 C61 C62 -77.3(12)
C70 Fe41 C61 C62 170.6(19)
C65 Fe41 C61 C62 116.7(16)
C69 Fe41 C61 C62 -159.2(13)
C63 Fe41 C61 C62 36.7(12)
C66 Fe41 C61 C62 -48(2)
C64 Fe41 C61 C62 80.0(13)
C68 Fe41 C61 C62 -119.0(12)
C67 Fe41 C61 C50 44.7(17)
C70 Fe41 C61 C50 -67(3)
C65 Fe41 C61 C50 -121(2)
C69 Fe41 C61 C50 -37.1(19)
C62 Fe41 C61 C50 122.1(18)
C63 Fe41 C61 C50 158.8(17)
C66 Fe41 C61 C50 74(3)
C64 Fe41 C61 C50 -158.0(18)
C68 Fe41 C61 C50 3.0(17)
C67 Fe41 C61 C65 166.0(11)
C70 Fe41 C61 C65 54(2)
C69 Fe41 C61 C65 84.1(16)
C62 Fe41 C61 C65 -116.7(16)
C63 Fe41 C61 C65 -79.9(13)
C66 Fe41 C61 C65 -165.0(18)
C64 Fe41 C61 C65 -36.7(14)
C68 Fe41 C61 C65 124.3(13)
C50 C61 C62 C63 -177.4(16)
C65 C61 C62 C63 -0.1(19)
Fe41 C61 C62 C63 -58.9(12)
C50 C61 C62 Fe41 -118.6(18)
C65 C61 C62 Fe41 58.7(12)
C67 Fe41 C62 C63 -118.1(13)
C70 Fe41 C62 C63 -48(3)
C65 Fe41 C62 C63 81.0(13)
C69 Fe41 C62 C63 171(2)
C66 Fe41 C62 C63 -77.2(14)
C64 Fe41 C62 C63 36.8(12)
C68 Fe41 C62 C63 -160.4(13)
C61 Fe41 C62 C63 120.9(17)
C67 Fe41 C62 C61 121.0(10)
C70 Fe41 C62 C61 -169(2)
C65 Fe41 C62 C61 -39.9(10)
C69 Fe41 C62 C61 50(3)
C63 Fe41 C62 C61 -120.9(17)
C66 Fe41 C62 C61 162.0(10)
C64 Fe41 C62 C61 -84.0(12)
C68 Fe41 C62 C61 78.7(12)
C61 C62 C63 C64 0(2)
Fe41 C62 C63 C64 -58.9(14)
C61 C62 C63 Fe41 59.3(12)
C67 Fe41 C63 C64 -159.9(10)
C70 Fe41 C63 C64 -76.8(14)
C65 Fe41 C63 C64 38.4(10)
C69 Fe41 C63 C64 -48(3)
C62 Fe41 C63 C64 120.6(16)
C66 Fe41 C63 C64 -117.5(11)
C68 Fe41 C63 C64 166.8(16)
C61 Fe41 C63 C64 83.6(11)
C67 Fe41 C63 C62 79.6(13)
C70 Fe41 C63 C62 162.7(12)
C65 Fe41 C63 C62 -82.1(12)
C69 Fe41 C63 C62 -168(2)
C66 Fe41 C63 C62 121.9(12)
C64 Fe41 C63 C62 -120.6(16)
C68 Fe41 C63 C62 46(2)
C61 Fe41 C63 C62 -37.0(11)
C62 C63 C64 C65 0(2)
Fe41 C63 C64 C65 -59.1(15)
C62 C63 C64 Fe41 58.6(13)
C67 Fe41 C64 C63 46(3)
C70 Fe41 C64 C63 122.9(11)
C65 Fe41 C64 C63 -118.4(17)
C69 Fe41 C64 C63 163.5(11)
C62 Fe41 C64 C63 -37.0(10)
C66 Fe41 C64 C63 80.8(13)
C68 Fe41 C64 C63 -163(2)
C61 Fe41 C64 C63 -80.9(11)
C67 Fe41 C64 C65 164.8(18)
C70 Fe41 C64 C65 -118.7(13)
C69 Fe41 C64 C65 -78.1(15)
C62 Fe41 C64 C65 81.4(13)
C63 Fe41 C64 C65 118.4(17)
C66 Fe41 C64 C65 -160.8(12)
C68 Fe41 C64 C65 -45(3)
C61 Fe41 C64 C65 37.5(12)
C63 C64 C65 C61 0(2)
Fe41 C64 C65 C61 -59.1(14)
C63 C64 C65 Fe41 59.5(14)
C62 C61 C65 C64 0(2)
C50 C61 C65 C64 177.2(17)
Fe41 C61 C65 C64 59.0(14)
C62 C61 C65 Fe41 -59.2(11)
C50 C61 C65 Fe41 118.2(18)
C67 Fe41 C65 C64 -160(2)
C70 Fe41 C65 C64 80.6(17)
C69 Fe41 C65 C64 122.8(16)
C62 Fe41 C65 C64 -81.9(15)
C63 Fe41 C65 C64 -38.0(13)
C66 Fe41 C65 C64 46(3)
C68 Fe41 C65 C64 164.3(16)
C61 Fe41 C65 C64 -120.9(19)
C67 Fe41 C65 C61 -40(3)
C70 Fe41 C65 C61 -158.5(11)
C69 Fe41 C65 C61 -116.3(13)
C62 Fe41 C65 C61 39.0(11)
C63 Fe41 C65 C61 82.9(12)
C66 Fe41 C65 C61 166.8(16)
C64 Fe41 C65 C61 120.9(19)
C68 Fe41 C65 C61 -74.8(16)
O60 C60 C66 C70 -31(2)
Re44 C60 C66 C70 150.5(15)
O60 C60 C66 C67 144.5(16)
Re44 C60 C66 C67 -34(2)
O60 C60 C66 Fe41 56.6(18)
Re44 C60 C66 Fe41 -121.6(12)
C67 Fe41 C66 C70 -119.2(15)
C65 Fe41 C66 C70 48(2)
C69 Fe41 C66 C70 -37.7(13)
C62 Fe41 C66 C70 165.7(11)
C63 Fe41 C66 C70 123.8(12)
C64 Fe41 C66 C70 81.6(15)
C68 Fe41 C66 C70 -80.6(13)
C61 Fe41 C66 C70 -158.1(19)
C70 Fe41 C66 C67 119.2(15)
C65 Fe41 C66 C67 167.4(19)
C69 Fe41 C66 C67 81.5(13)
C62 Fe41 C66 C67 -75.1(12)
C63 Fe41 C66 C67 -117.0(12)
C64 Fe41 C66 C67 -159.2(13)
C68 Fe41 C66 C67 38.6(12)
C61 Fe41 C66 C67 -39(2)
C67 Fe41 C66 C60 121(2)
C70 Fe41 C66 C60 -119(2)
C65 Fe41 C66 C60 -71(3)
C69 Fe41 C66 C60 -157.2(19)
C62 Fe41 C66 C60 46.2(18)
C63 Fe41 C66 C60 4.4(18)
C64 Fe41 C66 C60 -38(2)
C68 Fe41 C66 C60 159.9(19)
C61 Fe41 C66 C60 82(2)
C70 C66 C67 C68 -4.8(19)
C60 C66 C67 C68 178.8(15)
Fe41 C66 C67 C68 -62.8(12)
C70 C66 C67 Fe41 58.0(12)
C60 C66 C67 Fe41 -118.5(16)
C70 Fe41 C67 C66 -37.3(10)
C65 Fe41 C67 C66 -165(2)
C69 Fe41 C67 C66 -80.6(12)
C62 Fe41 C67 C66 123.2(10)
C63 Fe41 C67 C66 81.2(12)
C64 Fe41 C67 C66 48(3)
C68 Fe41 C67 C66 -118.2(17)
C61 Fe41 C67 C66 165.1(10)
C70 Fe41 C67 C68 80.8(13)
C65 Fe41 C67 C68 -46(3)
C69 Fe41 C67 C68 37.6(12)
C62 Fe41 C67 C68 -118.6(13)
C63 Fe41 C67 C68 -160.6(13)
C66 Fe41 C67 C68 118.2(17)
C64 Fe41 C67 C68 166(2)
C61 Fe41 C67 C68 -76.7(15)
C66 C67 C68 C69 4(2)
Fe41 C67 C68 C69 -58.9(16)
C66 C67 C68 Fe41 62.5(12)
C67 Fe41 C68 C69 117.9(17)
C70 Fe41 C68 C69 36.4(12)
C65 Fe41 C68 C69 -78.4(14)
C62 Fe41 C68 C69 -162.7(11)
C63 Fe41 C68 C69 163.9(16)
C66 Fe41 C68 C69 79.8(13)
C64 Fe41 C68 C69 -44(3)
C61 Fe41 C68 C69 -120.6(12)
C70 Fe41 C68 C67 -81.5(12)
C65 Fe41 C68 C67 163.7(11)
C69 Fe41 C68 C67 -117.9(17)
C62 Fe41 C68 C67 79.4(13)
C63 Fe41 C68 C67 46(2)
C66 Fe41 C68 C67 -38.1(11)
C64 Fe41 C68 C67 -162(2)
C61 Fe41 C68 C67 121.4(12)
C67 C68 C69 C70 -1(3)
Fe41 C68 C69 C70 -58.3(17)
C67 C68 C69 Fe41 57.4(13)
C67 Fe41 C69 C70 82.1(14)
C65 Fe41 C69 C70 -117.6(14)
C62 Fe41 C69 C70 161.2(18)
C63 Fe41 C69 C70 -38(4)
C66 Fe41 C69 C70 37.9(13)
C64 Fe41 C69 C70 -74.7(16)
C68 Fe41 C69 C70 121(2)
C61 Fe41 C69 C70 -162.5(13)
C67 Fe41 C69 C68 -38.9(11)
C70 Fe41 C69 C68 -121(2)
C65 Fe41 C69 C68 121.3(12)
C62 Fe41 C69 C68 40(3)
C63 Fe41 C69 C68 -159(3)
C66 Fe41 C69 C68 -83.1(13)
C64 Fe41 C69 C68 164.3(11)
C61 Fe41 C69 C68 76.5(14)
C68 C69 C70 C66 -2(3)
Fe41 C69 C70 C66 -61.6(14)
C68 C69 C70 Fe41 59.6(17)
C67 C66 C70 C69 4(2)
C60 C66 C70 C69 -179.3(17)
Fe41 C66 C70 C69 61.6(16)
C67 C66 C70 Fe41 -57.4(11)
C60 C66 C70 Fe41 119.1(16)
C67 Fe41 C70 C69 -80.7(15)
C65 Fe41 C70 C69 81.7(17)
C62 Fe41 C70 C69 -157(2)
C63 Fe41 C70 C69 166.4(16)
C66 Fe41 C70 C69 -118(2)
C64 Fe41 C70 C69 124.7(17)
C68 Fe41 C70 C69 -36.2(15)
C61 Fe41 C70 C69 42(3)
C67 Fe41 C70 C66 37.8(10)
C65 Fe41 C70 C66 -159.8(11)
C69 Fe41 C70 C66 118(2)
C62 Fe41 C70 C66 -39(3)
C63 Fe41 C70 C66 -75.1(15)
C64 Fe41 C70 C66 -116.8(13)
C68 Fe41 C70 C66 82.3(12)
C61 Fe41 C70 C66 160.4(17)
C50 O50 C71 C72 -176.9(15)
C60 O60 C73 C74 178.2(18)
